data_4514594
loop_
_publ_author_name
'Wu, Tien-Lin'
'Lo, Shih-Han'
'Chang, Yu-Che'
'Huang, Min-Jie'
'Cheng, Chien-Hong'

_publ_section_title
;
 Steric Switching for Thermally Activated Delayed Fluorescence by
 Controlling the Dihedral Angles between Donor and Acceptor in Organoboron
 Emitters.
;
_journal_issue 11
_journal_name_full 'ACS applied materials &amp; interfaces'
_journal_page_first 10768
_journal_page_last 10776
_journal_paper_doi 10.1021/acsami.8b21568
_journal_volume 11
_journal_year 2019
_chemical_formula_moiety 'C57 H50 B N3'
_chemical_formula_sum 'C57 H50 B N3'
_chemical_formula_weight 787.81
_space_group_IT_number 15
_space_group_name_Hall '-C 2yc'
_space_group_name_H-M_alt 'C 1 2/c 1'
_symmetry_cell_setting monoclinic
_symmetry_space_group_name_Hall '-C 2yc'
_symmetry_space_group_name_H-M 'C 1 2/c 1'
_atom_sites_solution_hydrogens geom
_atom_sites_solution_primary direct
_atom_sites_solution_secondary difmap
_audit_creation_method SHELXL-97
_cell_angle_alpha 90.00
_cell_angle_beta 104.757(5)
_cell_angle_gamma 90.00
_cell_formula_units_Z 8
_cell_length_a 42.226(7)
_cell_length_b 10.2992(18)
_cell_length_c 21.399(4)
_cell_measurement_reflns_used 7831
_cell_measurement_temperature 298(2)
_cell_measurement_theta_max 23.646
_cell_measurement_theta_min 2.417
_cell_volume 8999(3)
_computing_molecular_graphics 'Ortep-3 for Windows (Farrugia, 1997)'
_computing_publication_material 'WinGX publication routines (Farrugia, 1999)'
_computing_structure_refinement 'SHELXL-97 (Sheldrick, 1997)'
_computing_structure_solution 'SHELXS-86 (Sheldrick, 1986)'
_diffrn_ambient_temperature 298(2)
_diffrn_measured_fraction_theta_full 0.991
_diffrn_measured_fraction_theta_max 0.991
_diffrn_measurement_device_type 'D8 Venture'
_diffrn_radiation_monochromator graphite
_diffrn_radiation_source 'fine-focus sealed tube'
_diffrn_radiation_type MoK\a
_diffrn_radiation_wavelength 0.71073
_diffrn_reflns_av_R_equivalents 0.0793
_diffrn_reflns_av_sigmaI/netI 0.0787
_diffrn_reflns_limit_h_max 49
_diffrn_reflns_limit_h_min -50
_diffrn_reflns_limit_k_max 11
_diffrn_reflns_limit_k_min -12
_diffrn_reflns_limit_l_max 25
_diffrn_reflns_limit_l_min -25
_diffrn_reflns_number 30444
_diffrn_reflns_theta_full 25.06
_diffrn_reflns_theta_max 25.06
_diffrn_reflns_theta_min 2.21
_exptl_absorpt_coefficient_mu 0.067
_exptl_absorpt_correction_T_max 0.9973
_exptl_absorpt_correction_T_min 0.9848
_exptl_absorpt_correction_type multi-scan
_exptl_absorpt_process_details SADABS
_exptl_crystal_colour yellow
_exptl_crystal_density_diffrn 1.163
_exptl_crystal_density_method 'not measured'
_exptl_crystal_description prism
_exptl_crystal_F_000 3344
_exptl_crystal_size_max 0.23
_exptl_crystal_size_mid 0.15
_exptl_crystal_size_min 0.04
_refine_diff_density_max 0.197
_refine_diff_density_min -0.247
_refine_diff_density_rms 0.043
_refine_ls_extinction_method none
_refine_ls_goodness_of_fit_ref 1.016
_refine_ls_hydrogen_treatment constr
_refine_ls_matrix_type full
_refine_ls_number_parameters 547
_refine_ls_number_reflns 7913
_refine_ls_number_restraints 2
_refine_ls_restrained_S_all 1.016
_refine_ls_R_factor_all 0.1486
_refine_ls_R_factor_gt 0.0611
_refine_ls_shift/su_max 0.001
_refine_ls_shift/su_mean 0.000
_refine_ls_structure_factor_coef Fsqd
_refine_ls_weighting_details 'calc w=1/[\s^2^(Fo^2^)+(0.0863P)^2^+2.0665P] where P=(Fo^2^+2Fc^2^)/3'
_refine_ls_weighting_scheme calc
_refine_ls_wR_factor_gt 0.1417
_refine_ls_wR_factor_ref 0.1940
_reflns_number_gt 3939
_reflns_number_total 7913
_reflns_threshold_expression >2sigma(I)
_cod_data_source_file am8b21568_si_002.cif
_cod_data_source_block d19112
_cod_original_sg_symbol_H-M 'C 2/c'
_cod_database_code 4514594

loop_
_symmetry_equiv_pos_as_xyz
'x, y, z'
'-x, y, -z+1/2'
'x+1/2, y+1/2, z'
'-x+1/2, y+1/2, -z+1/2'
'-x, -y, -z'
'x, -y, z-1/2'
'-x+1/2, -y+1/2, -z'
'x+1/2, -y+1/2, z-1/2'

loop_
_atom_site_label
_atom_site_type_symbol
_atom_site_fract_x
_atom_site_fract_y
_atom_site_fract_z
_atom_site_U_iso_or_equiv
_atom_site_adp_type
_atom_site_occupancy
_atom_site_symmetry_multiplicity
_atom_site_calc_flag
_atom_site_refinement_flags
_atom_site_disorder_assembly
_atom_site_disorder_group
C1 C 0.38500(6) 0.2282(3) 0.58382(12) 0.0429(7) Uani 1 1 d . . .
C2 C 0.37012(7) 0.1057(3) 0.57673(13) 0.0483(7) Uani 1 1 d . . .
C3 C 0.34459(7) 0.0703(3) 0.51454(14) 0.0591(9) Uani 1 1 d . . .
H3 H 0.3381 0.1512 0.4906 0.071 Uiso 1 1 calc R . .
C4 C 0.31413(9) 0.0125(5) 0.5270(2) 0.1129(16) Uani 1 1 d . . .
H4A H 0.3053 0.0708 0.5532 0.169 Uiso 1 1 calc R . .
H4B H 0.3194 -0.0689 0.5491 0.169 Uiso 1 1 calc R . .
H4C H 0.2982 -0.0013 0.4866 0.169 Uiso 1 1 calc R . .
C5 C 0.35829(10) -0.0176(5) 0.4719(2) 0.1213(18) Uani 1 1 d . . .
H5A H 0.3775 0.0212 0.4638 0.182 Uiso 1 1 calc R . .
H5B H 0.3422 -0.0303 0.4316 0.182 Uiso 1 1 calc R . .
H5C H 0.3639 -0.0999 0.4929 0.182 Uiso 1 1 calc R . .
C6 C 0.37815(7) 0.0148(3) 0.62638(14) 0.0600(8) Uani 1 1 d . . .
H6 H 0.3681 -0.0663 0.6206 0.072 Uiso 1 1 calc R . .
C7 C 0.40085(8) 0.0426(3) 0.68460(14) 0.0610(9) Uani 1 1 d . . .
C8 C 0.41018(10) -0.0568(4) 0.73929(17) 0.0807(11) Uani 1 1 d . . .
H8 H 0.4139 -0.0068 0.7795 0.097 Uiso 1 1 calc R . .
C9 C 0.38411(13) -0.1528(5) 0.7419(2) 0.1334(19) Uani 1 1 d . . .
H9A H 0.3919 -0.2103 0.7779 0.200 Uiso 1 1 calc R . .
H9B H 0.3787 -0.2022 0.7026 0.200 Uiso 1 1 calc R . .
H9C H 0.3650 -0.1078 0.7469 0.200 Uiso 1 1 calc R . .
C10 C 0.44304(12) -0.1188(4) 0.7396(2) 0.1201(17) Uani 1 1 d . . .
H10A H 0.4588 -0.0520 0.7386 0.180 Uiso 1 1 calc R . .
H10B H 0.4405 -0.1735 0.7023 0.180 Uiso 1 1 calc R . .
H10C H 0.4505 -0.1699 0.7780 0.180 Uiso 1 1 calc R . .
C11 C 0.41463(7) 0.1642(3) 0.69155(14) 0.0590(9) Uani 1 1 d . . .
H11 H 0.4296 0.1848 0.7304 0.071 Uiso 1 1 calc R . .
C12 C 0.40731(6) 0.2585(3) 0.64321(12) 0.0476(7) Uani 1 1 d . . .
C13 C 0.42217(7) 0.3934(3) 0.65601(14) 0.0573(8) Uani 1 1 d . . .
H13 H 0.4160 0.4408 0.6150 0.069 Uiso 1 1 calc R . .
C14 C 0.40807(12) 0.4677(4) 0.7034(2) 0.1257(18) Uani 1 1 d . . .
H14A H 0.3846 0.4674 0.6890 0.189 Uiso 1 1 calc R . .
H14B H 0.4159 0.5556 0.7063 0.189 Uiso 1 1 calc R . .
H14C H 0.4147 0.4274 0.7452 0.189 Uiso 1 1 calc R . .
C15 C 0.45883(8) 0.3947(4) 0.6776(2) 0.1178(17) Uani 1 1 d . . .
H15A H 0.4676 0.3488 0.6468 0.177 Uiso 1 1 calc R . .
H15B H 0.4659 0.3533 0.7191 0.177 Uiso 1 1 calc R . .
H15C H 0.4665 0.4828 0.6809 0.177 Uiso 1 1 calc R . .
C16 C 0.39675(6) 0.3362(3) 0.47553(12) 0.0431(7) Uani 1 1 d . . .
C17 C 0.42435(6) 0.2564(3) 0.47736(13) 0.0493(8) Uani 1 1 d . . .
H17 H 0.4301 0.1935 0.5095 0.059 Uiso 1 1 calc R . .
C18 C 0.44280(7) 0.2684(3) 0.43381(13) 0.0505(8) Uani 1 1 d . . .
C19 C 0.46966(7) 0.0555(3) 0.41956(12) 0.0492(8) Uani 1 1 d . . .
C20 C 0.44397(7) -0.0312(4) 0.40966(14) 0.0591(9) Uani 1 1 d . . .
H20 H 0.4235 -0.0054 0.4138 0.071 Uiso 1 1 calc R . .
C21 C 0.44960(8) -0.1571(4) 0.39349(16) 0.0722(10) Uani 1 1 d . . .
H21 H 0.4327 -0.2174 0.3874 0.087 Uiso 1 1 calc R . .
C22 C 0.47987(9) -0.1962(4) 0.38602(17) 0.0783(11) Uani 1 1 d . . .
H22 H 0.4828 -0.2813 0.3741 0.094 Uiso 1 1 calc R . .
C23 C 0.50551(8) -0.1103(4) 0.39614(15) 0.0708(10) Uani 1 1 d . . .
H23 H 0.5258 -0.1369 0.3915 0.085 Uiso 1 1 calc R . .
C24 C 0.50071(7) 0.0175(3) 0.41356(13) 0.0540(8) Uani 1 1 d . . .
C25 C 0.52151(7) 0.1305(3) 0.42737(13) 0.0559(8) Uani 1 1 d . . .
C26 C 0.55452(8) 0.1541(4) 0.43194(15) 0.0723(11) Uani 1 1 d . . .
H26 H 0.5680 0.0878 0.4243 0.087 Uiso 1 1 calc R . .
C27 C 0.56688(9) 0.2766(5) 0.44794(18) 0.0827(12) Uani 1 1 d . . .
H27 H 0.5889 0.2926 0.4512 0.099 Uiso 1 1 calc R . .
C28 C 0.54718(9) 0.3765(4) 0.45933(17) 0.0814(11) Uani 1 1 d . . .
H28 H 0.5562 0.4585 0.4702 0.098 Uiso 1 1 calc R . .
C29 C 0.51437(8) 0.3560(4) 0.45470(16) 0.0719(10) Uani 1 1 d . . .
H29 H 0.5010 0.4234 0.4615 0.086 Uiso 1 1 calc R . .
C30 C 0.50201(7) 0.2330(4) 0.43964(13) 0.0556(8) Uani 1 1 d . . .
C31 C 0.43441(7) 0.3629(3) 0.38555(13) 0.0560(8) Uani 1 1 d . . .
H31 H 0.4471 0.3724 0.3562 0.067 Uiso 1 1 calc R . .
C32 C 0.40791(7) 0.4414(3) 0.38081(13) 0.0527(8) Uani 1 1 d . . .
H32 H 0.4027 0.5036 0.3483 0.063 Uiso 1 1 calc R . .
C33 C 0.38832(6) 0.4290(3) 0.42483(12) 0.0433(7) Uani 1 1 d . . .
C34 C 0.35248(6) 0.5928(3) 0.36206(12) 0.0451(7) Uani 1 1 d . . .
C35 C 0.36356(7) 0.7178(3) 0.36505(15) 0.0599(9) Uani 1 1 d . . .
H35 H 0.3758 0.7518 0.4040 0.072 Uiso 1 1 calc R . .
C36 C 0.35657(9) 0.7936(4) 0.30987(19) 0.0779(11) Uani 1 1 d . . .
H36 H 0.3641 0.8788 0.3119 0.093 Uiso 1 1 calc R . .
C37 C 0.33881(9) 0.7443(5) 0.25258(18) 0.0789(12) Uani 1 1 d . . .
H37 H 0.3345 0.7951 0.2154 0.095 Uiso 1 1 calc R . .
C38 C 0.32733(8) 0.6201(5) 0.24999(15) 0.0786(12) Uani 1 1 d . . .
H38 H 0.3148 0.5874 0.2110 0.094 Uiso 1 1 calc R . .
C39 C 0.33407(7) 0.5419(3) 0.30458(13) 0.0606(9) Uani 1 1 d . . .
H39 H 0.3264 0.4570 0.3025 0.073 Uiso 1 1 calc R . .
C40 C 0.34183(6) 0.5116(3) 0.46288(12) 0.0418(7) Uani 1 1 d . . .
C41 C 0.31546(6) 0.5992(3) 0.45389(13) 0.0519(8) Uani 1 1 d . . .
H41 H 0.3111 0.6559 0.4189 0.062 Uiso 1 1 calc R . .
C42 C 0.29620(7) 0.6013(3) 0.49637(13) 0.0546(8) Uani 1 1 d . . .
H42 H 0.2786 0.6585 0.4896 0.066 Uiso 1 1 calc R . .
C43 C 0.30257(7) 0.5185(3) 0.54979(13) 0.0520(8) Uani 1 1 d . . .
C44 C 0.32833(6) 0.4340(3) 0.55922(13) 0.0493(8) Uani 1 1 d . . .
H44 H 0.3325 0.3795 0.5950 0.059 Uiso 1 1 calc R . .
C45 C 0.34880(6) 0.4264(3) 0.51654(12) 0.0417(7) Uani 1 1 d . . .
C46 C 0.26123(18) 0.4410(9) 0.6057(3) 0.041(2) Uiso 0.50 1 d PD A 1
C47 C 0.2573(2) 0.3087(10) 0.5834(4) 0.056(2) Uiso 0.50 1 d PD A 1
H47 H 0.2711 0.2739 0.5603 0.068 Uiso 0.50 1 calc PR A 1
C48 C 0.2327(2) 0.2341(9) 0.5969(4) 0.072(2) Uiso 0.50 1 d P A 1
H48 H 0.2297 0.1490 0.5820 0.087 Uiso 0.50 1 calc PR A 1
C49 C 0.2125(2) 0.2857(11) 0.6326(4) 0.072(2) Uiso 0.50 1 d P A 1
H49 H 0.1963 0.2340 0.6422 0.086 Uiso 0.50 1 calc PR A 1
C50 C 0.21614(17) 0.4170(8) 0.6549(3) 0.060(2) Uiso 0.50 1 d P A 1
H50 H 0.2021 0.4500 0.6782 0.073 Uiso 0.50 1 calc PR A 1
C51 C 0.24061(15) 0.4965(11) 0.6420(3) 0.0393(17) Uiso 0.50 1 d P A 1
C52 C 0.25054(15) 0.6296(8) 0.6537(3) 0.044(2) Uiso 0.50 1 d P A 1
C53 C 0.23866(18) 0.7281(10) 0.6862(3) 0.0431(17) Uiso 0.50 1 d P A 1
H53 H 0.2216 0.7150 0.7058 0.052 Uiso 0.50 1 calc PR A 1
C54 C 0.2542(2) 0.8474(8) 0.6871(4) 0.064(2) Uiso 0.50 1 d P A 1
H54 H 0.2468 0.9168 0.7073 0.076 Uiso 0.50 1 calc PR A 1
C55 C 0.2806(2) 0.8691(10) 0.6588(4) 0.076(3) Uiso 0.50 1 d P A 1
H55 H 0.2901 0.9509 0.6605 0.091 Uiso 0.50 1 calc PR A 1
C56 C 0.2920(2) 0.7690(9) 0.6293(4) 0.066(3) Uiso 0.50 1 d P A 1
H56 H 0.3100 0.7795 0.6122 0.079 Uiso 0.50 1 calc PR A 1
C57 C 0.2762(2) 0.6533(11) 0.6255(3) 0.041(2) Uiso 0.50 1 d P A 1
C46' C 0.26162(19) 0.3944(11) 0.5991(4) 0.049(2) Uiso 0.50 1 d P B 2
C47' C 0.2640(2) 0.2755(10) 0.5783(5) 0.077(3) Uiso 0.50 1 d PD B 2
H47' H 0.2786 0.2534 0.5540 0.092 Uiso 0.50 1 calc PR B 2
C48' C 0.2429(2) 0.1842(10) 0.5954(4) 0.091(3) Uiso 0.50 1 d PD B 2
H48' H 0.2431 0.0978 0.5828 0.110 Uiso 0.50 1 calc PR B 2
C49' C 0.2218(3) 0.2252(10) 0.6311(5) 0.092(3) Uiso 0.50 1 d P B 2
H49' H 0.2082 0.1628 0.6418 0.110 Uiso 0.50 1 calc PR B 2
C50' C 0.21908(19) 0.3467(10) 0.6520(4) 0.065(2) Uiso 0.50 1 d P B 2
H50' H 0.2038 0.3691 0.6747 0.078 Uiso 0.50 1 calc PR B 2
C51' C 0.24119(16) 0.4385(8) 0.6370(3) 0.048(2) Uiso 0.50 1 d P B 2
C52' C 0.24643(17) 0.5745(11) 0.6510(3) 0.0444(19) Uiso 0.50 1 d P B 2
C53' C 0.23393(19) 0.6632(9) 0.6872(4) 0.071(3) Uiso 0.50 1 d P B 2
H53' H 0.2179 0.6397 0.7080 0.086 Uiso 0.50 1 calc PR B 2
C54' C 0.2464(2) 0.7898(13) 0.6910(4) 0.072(3) Uiso 0.50 1 d P B 2
H54' H 0.2378 0.8502 0.7145 0.086 Uiso 0.50 1 calc PR B 2
C55' C 0.2704(3) 0.8313(10) 0.6630(5) 0.081(3) Uiso 0.50 1 d P B 2
H55' H 0.2780 0.9163 0.6682 0.098 Uiso 0.50 1 calc PR B 2
C56' C 0.2834(3) 0.7387(13) 0.6250(4) 0.066(3) Uiso 0.50 1 d P B 2
H56' H 0.2994 0.7628 0.6044 0.079 Uiso 0.50 1 calc PR B 2
C57' C 0.27090(19) 0.6100(10) 0.6202(4) 0.047(3) Uiso 0.50 1 d P B 2
B1 B 0.37693(7) 0.3288(3) 0.52609(14) 0.0430(8) Uani 1 1 d . . .
N1 N 0.47050(5) 0.1869(3) 0.43534(11) 0.0543(7) Uani 1 1 d . . .
N2 N 0.36127(5) 0.5104(2) 0.41870(9) 0.0448(6) Uani 1 1 d . . .
N3 N 0.2805(6) 0.539(2) 0.5931(10) 0.036(3) Uani 0.50 1 d P A 1
N3' N 0.2827(7) 0.500(2) 0.5922(12) 0.054(5) Uani 0.50 1 d P B 2

loop_
_atom_site_aniso_label
_atom_site_aniso_U_11
_atom_site_aniso_U_22
_atom_site_aniso_U_33
_atom_site_aniso_U_23
_atom_site_aniso_U_13
_atom_site_aniso_U_12
C1 0.0436(15) 0.048(2) 0.0397(15) 0.0012(14) 0.0151(12) 0.0080(14)
C2 0.0537(16) 0.047(2) 0.0448(16) 0.0054(15) 0.0135(13) 0.0073(16)
C3 0.0654(19) 0.053(2) 0.0535(18) -0.0003(16) 0.0056(15) -0.0013(17)
C4 0.072(2) 0.161(5) 0.096(3) 0.023(3) 0.003(2) -0.023(3)
C5 0.094(3) 0.161(5) 0.096(3) -0.064(3) 0.001(2) 0.015(3)
C6 0.073(2) 0.048(2) 0.0564(18) 0.0034(16) 0.0116(15) 0.0012(17)
C7 0.077(2) 0.053(2) 0.0501(18) 0.0108(17) 0.0119(16) 0.0129(19)
C8 0.107(3) 0.068(3) 0.061(2) 0.0186(19) 0.0084(19) 0.018(2)
C9 0.165(5) 0.105(4) 0.119(4) 0.067(3) 0.015(3) -0.015(4)
C10 0.151(4) 0.119(4) 0.086(3) 0.045(3) 0.022(3) 0.065(3)
C11 0.0631(19) 0.062(3) 0.0467(17) 0.0036(17) 0.0049(14) 0.0053(18)
C12 0.0487(16) 0.054(2) 0.0427(15) 0.0028(15) 0.0154(13) 0.0064(15)
C13 0.0598(18) 0.061(2) 0.0498(17) -0.0011(16) 0.0114(14) -0.0053(17)
C14 0.143(4) 0.082(3) 0.181(5) -0.055(3) 0.093(4) -0.021(3)
C15 0.061(2) 0.093(4) 0.189(5) -0.024(3) 0.014(3) -0.006(2)
C16 0.0429(15) 0.048(2) 0.0382(14) -0.0007(14) 0.0106(11) 0.0043(14)
C17 0.0497(16) 0.056(2) 0.0441(15) 0.0024(14) 0.0156(13) 0.0086(15)
C18 0.0479(16) 0.058(2) 0.0482(16) -0.0073(16) 0.0171(13) 0.0072(15)
C19 0.0456(17) 0.062(2) 0.0403(15) -0.0008(15) 0.0117(12) 0.0055(17)
C20 0.0492(18) 0.072(3) 0.0574(18) 0.0001(18) 0.0165(14) 0.0101(18)
C21 0.064(2) 0.075(3) 0.077(2) -0.003(2) 0.0172(17) 0.001(2)
C22 0.077(3) 0.067(3) 0.088(3) -0.009(2) 0.017(2) 0.011(2)
C23 0.063(2) 0.081(3) 0.067(2) -0.005(2) 0.0148(16) 0.027(2)
C24 0.0480(17) 0.071(3) 0.0432(16) -0.0020(16) 0.0117(13) 0.0148(18)
C25 0.0457(17) 0.079(3) 0.0446(16) -0.0011(16) 0.0149(13) 0.0112(18)
C26 0.0488(19) 0.107(3) 0.063(2) 0.008(2) 0.0187(15) 0.010(2)
C27 0.054(2) 0.114(4) 0.083(3) 0.007(3) 0.0210(18) -0.009(3)
C28 0.073(2) 0.094(3) 0.077(2) -0.005(2) 0.0188(19) -0.019(2)
C29 0.067(2) 0.079(3) 0.073(2) -0.011(2) 0.0232(17) -0.005(2)
C30 0.0477(18) 0.073(3) 0.0484(17) -0.0054(17) 0.0163(13) -0.0021(18)
C31 0.0554(17) 0.071(2) 0.0483(17) -0.0019(17) 0.0250(14) 0.0055(17)
C32 0.0549(17) 0.064(2) 0.0432(15) 0.0040(15) 0.0196(13) 0.0065(16)
C33 0.0428(15) 0.049(2) 0.0404(15) -0.0042(14) 0.0146(12) 0.0029(14)
C34 0.0436(15) 0.054(2) 0.0393(15) 0.0067(15) 0.0127(12) 0.0009(15)
C35 0.0614(19) 0.061(3) 0.0599(19) 0.0062(18) 0.0196(15) -0.0014(18)
C36 0.089(3) 0.064(3) 0.091(3) 0.030(2) 0.042(2) 0.008(2)
C37 0.074(2) 0.103(4) 0.064(2) 0.042(2) 0.0263(19) 0.020(2)
C38 0.062(2) 0.127(4) 0.0442(19) 0.010(2) 0.0087(15) 0.004(2)
C39 0.0594(18) 0.076(3) 0.0466(18) 0.0009(17) 0.0134(14) -0.0072(17)
C40 0.0410(14) 0.0469(19) 0.0392(14) 0.0024(13) 0.0135(11) 0.0026(14)
C41 0.0491(16) 0.060(2) 0.0483(16) 0.0121(15) 0.0148(13) 0.0116(16)
C42 0.0486(16) 0.064(2) 0.0547(18) 0.0111(17) 0.0198(14) 0.0170(16)
C43 0.0470(16) 0.069(2) 0.0456(16) 0.0041(16) 0.0216(14) 0.0061(16)
C44 0.0476(16) 0.058(2) 0.0452(16) 0.0078(14) 0.0169(12) 0.0075(16)
C45 0.0435(14) 0.0468(19) 0.0359(14) 0.0041(13) 0.0121(11) 0.0013(14)
B1 0.0423(17) 0.046(2) 0.0409(17) -0.0068(16) 0.0108(13) -0.0010(16)
N1 0.0468(14) 0.062(2) 0.0580(15) -0.0075(13) 0.0198(11) 0.0096(14)
N2 0.0446(12) 0.0550(17) 0.0369(12) 0.0069(11) 0.0143(10) 0.0068(12)
N3 0.043(5) 0.032(11) 0.044(4) 0.008(6) 0.029(3) 0.020(6)
N3' 0.058(6) 0.034(11) 0.073(6) 0.007(6) 0.022(4) 0.034(6)

loop_
_atom_type_symbol
_atom_type_description
_atom_type_scat_dispersion_real
_atom_type_scat_dispersion_imag
_atom_type_scat_source
C C 0.0033 0.0016 'International Tables Vol C Tables 4.2.6.8 and 6.1.1.4'
H H 0.0000 0.0000 'International Tables Vol C Tables 4.2.6.8 and 6.1.1.4'
B B 0.0013 0.0007 'International Tables Vol C Tables 4.2.6.8 and 6.1.1.4'
N N 0.0061 0.0033 'International Tables Vol C Tables 4.2.6.8 and 6.1.1.4'

loop_
_geom_angle_atom_site_label_1
_geom_angle_atom_site_label_2
_geom_angle_atom_site_label_3
_geom_angle
C2 C1 C12 118.4(2)
C2 C1 B1 120.3(2)
C12 C1 B1 121.4(3)
C6 C2 C1 120.6(3)
C6 C2 C3 119.0(3)
C1 C2 C3 120.5(2)
C4 C3 C5 110.4(3)
C4 C3 C2 112.7(3)
C5 C3 C2 112.2(3)
C4 C3 H3 107.0
C5 C3 H3 107.0
C2 C3 H3 107.0
C3 C4 H4A 109.5
C3 C4 H4B 109.5
H4A C4 H4B 109.5
C3 C4 H4C 109.5
H4A C4 H4C 109.5
H4B C4 H4C 109.5
C3 C5 H5A 109.5
C3 C5 H5B 109.5
H5A C5 H5B 109.5
C3 C5 H5C 109.5
H5A C5 H5C 109.5
H5B C5 H5C 109.5
C2 C6 C7 121.5(3)
C2 C6 H6 119.3
C7 C6 H6 119.3
C11 C7 C6 117.4(3)
C11 C7 C8 120.6(3)
C6 C7 C8 122.1(3)
C9 C8 C10 113.7(4)
C9 C8 C7 115.1(3)
C10 C8 C7 109.9(3)
C9 C8 H8 105.8
C10 C8 H8 105.8
C7 C8 H8 105.8
C8 C9 H9A 109.5
C8 C9 H9B 109.5
H9A C9 H9B 109.5
C8 C9 H9C 109.5
H9A C9 H9C 109.5
H9B C9 H9C 109.5
C8 C10 H10A 109.5
C8 C10 H10B 109.5
H10A C10 H10B 109.5
C8 C10 H10C 109.5
H10A C10 H10C 109.5
H10B C10 H10C 109.5
C7 C11 C12 123.2(3)
C7 C11 H11 118.4
C12 C11 H11 118.4
C11 C12 C1 119.0(3)
C11 C12 C13 119.9(3)
C1 C12 C13 121.0(3)
C15 C13 C14 110.0(3)
C15 C13 C12 114.2(3)
C14 C13 C12 111.7(3)
C15 C13 H13 106.9
C14 C13 H13 106.9
C12 C13 H13 106.9
C13 C14 H14A 109.5
C13 C14 H14B 109.5
H14A C14 H14B 109.5
C13 C14 H14C 109.5
H14A C14 H14C 109.5
H14B C14 H14C 109.5
C13 C15 H15A 109.5
C13 C15 H15B 109.5
H15A C15 H15B 109.5
C13 C15 H15C 109.5
H15A C15 H15C 109.5
H15B C15 H15C 109.5
C17 C16 C33 117.1(2)
C17 C16 B1 123.1(2)
C33 C16 B1 119.8(2)
C18 C17 C16 122.5(3)
C18 C17 H17 118.8
C16 C17 H17 118.8
C17 C18 C31 119.1(3)
C17 C18 N1 122.4(3)
C31 C18 N1 118.4(3)
C20 C19 N1 129.5(3)
C20 C19 C24 121.5(3)
N1 C19 C24 109.0(3)
C19 C20 C21 117.9(3)
C19 C20 H20 121.0
C21 C20 H20 121.0
C20 C21 C22 121.6(3)
C20 C21 H21 119.2
C22 C21 H21 119.2
C23 C22 C21 120.5(4)
C23 C22 H22 119.8
C21 C22 H22 119.8
C22 C23 C24 119.2(3)
C22 C23 H23 120.4
C24 C23 H23 120.4
C23 C24 C19 119.3(3)
C23 C24 C25 133.9(3)
C19 C24 C25 106.9(3)
C26 C25 C30 118.7(3)
C26 C25 C24 134.5(3)
C30 C25 C24 106.8(3)
C27 C26 C25 119.1(3)
C27 C26 H26 120.4
C25 C26 H26 120.4
C26 C27 C28 121.3(3)
C26 C27 H27 119.4
C28 C27 H27 119.4
C29 C28 C27 120.8(4)
C29 C28 H28 119.6
C27 C28 H28 119.6
C30 C29 C28 118.1(3)
C30 C29 H29 120.9
C28 C29 H29 120.9
C29 C30 N1 128.9(3)
C29 C30 C25 122.0(3)
N1 C30 C25 109.1(3)
C32 C31 C18 121.1(3)
C32 C31 H31 119.4
C18 C31 H31 119.4
C31 C32 C33 120.5(3)
C31 C32 H32 119.8
C33 C32 H32 119.8
N2 C33 C32 119.2(2)
N2 C33 C16 121.0(2)
C32 C33 C16 119.7(2)
C35 C34 C39 120.6(3)
C35 C34 N2 120.1(2)
C39 C34 N2 119.3(3)
C34 C35 C36 119.7(3)
C34 C35 H35 120.1
C36 C35 H35 120.1
C37 C36 C35 120.5(4)
C37 C36 H36 119.8
C35 C36 H36 119.8
C36 C37 C38 119.6(3)
C36 C37 H37 120.2
C38 C37 H37 120.2
C37 C38 C39 121.0(3)
C37 C38 H38 119.5
C39 C38 H38 119.5
C34 C39 C38 118.5(3)
C34 C39 H39 120.7
C38 C39 H39 120.7
N2 C40 C41 119.5(2)
N2 C40 C45 120.4(2)
C41 C40 C45 120.1(2)
C42 C41 C40 120.2(3)
C42 C41 H41 119.9
C40 C41 H41 119.9
C41 C42 C43 120.8(3)
C41 C42 H42 119.6
C43 C42 H42 119.6
C44 C43 C42 119.3(3)
C44 C43 N3' 113.9(8)
C42 C43 N3' 126.3(9)
C44 C43 N3 126.8(8)
C42 C43 N3 113.8(7)
N3' C43 N3 15.9(15)
C43 C44 C45 122.3(3)
C43 C44 H44 118.8
C45 C44 H44 118.8
C44 C45 C40 117.1(2)
C44 C45 B1 122.2(2)
C40 C45 B1 120.6(2)
N3 C46 C51 106.8(10)
N3 C46 C47 131.3(9)
C51 C46 C47 121.5(9)
C48 C47 C46 119.4(9)
C48 C47 H47 120.3
C46 C47 H47 120.3
C47 C48 C49 120.1(10)
C47 C48 H48 119.9
C49 C48 H48 119.9
C48 C49 C50 121.1(8)
C48 C49 H49 119.5
C50 C49 H49 119.5
C51 C50 C49 120.7(8)
C51 C50 H50 119.7
C49 C50 H50 119.7
C50 C51 C46 117.2(10)
C50 C51 C52 136.1(7)
C46 C51 C52 106.6(7)
C53 C52 C57 120.6(8)
C53 C52 C51 130.9(7)
C57 C52 C51 108.5(7)
C52 C53 C54 114.9(7)
C52 C53 H53 122.5
C54 C53 H53 122.5
C53 C54 C55 123.6(8)
C53 C54 H54 118.2
C55 C54 H54 118.2
C56 C55 C54 119.3(9)
C56 C55 H55 120.4
C54 C55 H55 120.4
C57 C56 C55 117.9(8)
C57 C56 H56 121.1
C55 C56 H56 121.1
C56 C57 C52 123.6(8)
C56 C57 N3 130.2(11)
C52 C57 N3 106.2(12)
C47' C46' C51' 127.5(9)
C47' C46' N3' 124.6(11)
C51' C46' N3' 107.6(12)
C46' C47' C48' 115.2(10)
C46' C47' H47' 122.4
C48' C47' H47' 122.4
C49' C48' C47' 118.7(10)
C49' C48' H48' 120.7
C47' C48' H48' 120.7
C50' C49' C48' 126.4(10)
C50' C49' H49' 116.8
C48' C49' H49' 116.8
C49' C50' C51' 115.2(8)
C49' C50' H50' 122.4
C51' C50' H50' 122.4
C46' C51' C50' 116.9(9)
C46' C51' C52' 110.6(7)
C50' C51' C52' 132.5(8)
C53' C52' C57' 121.3(11)
C53' C52' C51' 134.3(8)
C57' C52' C51' 104.4(7)
C52' C53' C54' 117.0(8)
C52' C53' H53' 121.5
C54' C53' H53' 121.5
C55' C54' C53' 125.1(10)
C55' C54' H54' 117.5
C53' C54' H54' 117.5
C54' C55' C56' 117.9(11)
C54' C55' H55' 121.0
C56' C55' H55' 121.0
C57' C56' C55' 117.9(10)
C57' C56' H56' 121.0
C55' C56' H56' 121.0
C52' C57' C56' 120.7(10)
C52' C57' N3' 111.6(15)
C56' C57' N3' 127.3(14)
C16 B1 C45 114.8(2)
C16 B1 C1 122.5(2)
C45 B1 C1 122.7(2)
C30 N1 C19 108.2(2)
C30 N1 C18 124.2(3)
C19 N1 C18 126.4(2)
C33 N2 C40 123.2(2)
C33 N2 C34 117.4(2)
C40 N2 C34 119.3(2)
C46 N3 C57 111.6(13)
C46 N3 C43 121.2(14)
C57 N3 C43 127.2(17)
C43 N3' C57' 119.9(19)
C43 N3' C46' 131.2(17)
C57' N3' C46' 105.4(19)

loop_
_geom_bond_atom_site_label_1
_geom_bond_atom_site_label_2
_geom_bond_distance
C1 C2 1.400(4)
C1 C12 1.411(4)
C1 B1 1.582(4)
C2 C6 1.392(4)
C2 C3 1.528(4)
C3 C4 1.501(5)
C3 C5 1.502(5)
C3 H3 0.9800
C4 H4A 0.9600
C4 H4B 0.9600
C4 H4C 0.9600
C5 H5A 0.9600
C5 H5B 0.9600
C5 H5C 0.9600
C6 C7 1.395(4)
C6 H6 0.9300
C7 C11 1.374(4)
C7 C8 1.529(4)
C8 C9 1.491(5)
C8 C10 1.526(5)
C8 H8 0.9800
C9 H9A 0.9600
C9 H9B 0.9600
C9 H9C 0.9600
C10 H10A 0.9600
C10 H10B 0.9600
C10 H10C 0.9600
C11 C12 1.394(4)
C11 H11 0.9300
C12 C13 1.521(4)
C13 C15 1.499(4)
C13 C14 1.509(5)
C13 H13 0.9800
C14 H14A 0.9600
C14 H14B 0.9600
C14 H14C 0.9600
C15 H15A 0.9600
C15 H15B 0.9600
C15 H15C 0.9600
C16 C17 1.418(4)
C16 C33 1.422(4)
C16 B1 1.529(4)
C17 C18 1.364(4)
C17 H17 0.9300
C18 C31 1.398(4)
C18 N1 1.433(3)
C19 C20 1.379(4)
C19 N1 1.393(4)
C19 C24 1.405(4)
C20 C21 1.379(4)
C20 H20 0.9300
C21 C22 1.388(5)
C21 H21 0.9300
C22 C23 1.372(5)
C22 H22 0.9300
C23 C24 1.397(5)
C23 H23 0.9300
C24 C25 1.443(4)
C25 C26 1.393(4)
C25 C30 1.404(4)
C26 C27 1.375(5)
C26 H26 0.9300
C27 C28 1.384(5)
C27 H27 0.9300
C28 C29 1.380(5)
C28 H28 0.9300
C29 C30 1.377(4)
C29 H29 0.9300
C30 N1 1.393(4)
C31 C32 1.363(4)
C31 H31 0.9300
C32 C33 1.409(4)
C32 H32 0.9300
C33 N2 1.396(3)
C34 C35 1.365(4)
C34 C39 1.380(4)
C34 N2 1.449(3)
C35 C36 1.383(4)
C35 H35 0.9300
C36 C37 1.362(5)
C36 H36 0.9300
C37 C38 1.364(5)
C37 H37 0.9300
C38 C39 1.388(5)
C38 H38 0.9300
C39 H39 0.9300
C40 N2 1.401(3)
C40 C41 1.408(4)
C40 C45 1.415(4)
C41 C42 1.366(4)
C41 H41 0.9300
C42 C43 1.396(4)
C42 H42 0.9300
C43 C44 1.368(4)
C43 N3' 1.40(3)
C43 N3 1.489(19)
C44 C45 1.410(3)
C44 H44 0.9300
C45 B1 1.530(4)
C46 N3 1.36(3)
C46 C51 1.427(10)
C46 C47 1.439(11)
C47 C48 1.378(11)
C47 H47 0.9300
C48 C49 1.391(13)
C48 H48 0.9300
C49 C50 1.429(13)
C49 H49 0.9300
C50 C51 1.400(11)
C50 H50 0.9300
C51 C52 1.437(12)
C52 C53 1.392(10)
C52 C57 1.391(11)
C53 C54 1.391(13)
C53 H53 0.9300
C54 C55 1.416(13)
C54 H54 0.9300
C55 C56 1.359(12)
C55 H55 0.9300
C56 C57 1.357(16)
C56 H56 0.9300
C57 N3 1.40(2)
C46' C47' 1.316(15)
C46' C51' 1.402(12)
C46' N3' 1.44(3)
C47' C48' 1.407(11)
C47' H47' 0.9300
C48' C49' 1.377(14)
C48' H48' 0.9300
C49' C50' 1.344(13)
C49' H49' 0.9300
C50' C51' 1.422(11)
C50' H50' 0.9300
C51' C52' 1.438(12)
C52' C53' 1.386(11)
C52' C57' 1.407(11)
C53' C54' 1.401(14)
C53' H53' 0.9300
C54' C55' 1.368(14)
C54' H54' 0.9300
C55' C56' 1.448(14)
C55' H55' 0.9300
C56' C57' 1.421(14)
C56' H56' 0.9300
C57' N3' 1.43(2)
